data_2213339
loop_
_publ_author_name
'Dong-Chuan Wang'
'Hong-Ping Wang'
'Shang Gao'
'Tong-Yan Zhang'
'Xiao-Jun Peng'

_publ_section_title
;
 4,4-Difluoro-8-methyl-4-bora-3a,4a-diaza-<i>s</i>-indacene
;
_journal_coeditor_code HB2349
_journal_issue 5
_journal_name_full 'Acta Crystallographica Section E'
_journal_page_first o2238
_journal_page_last o2239
_journal_paper_doi 10.1107/S1600536807015243
_journal_volume 63
_journal_year 2007
_chemical_formula_iupac 'C10 H9 B F2 N2'
_chemical_formula_moiety 'C10 H9 B F2 N2'
_chemical_formula_sum 'C10 H9 B F2 N2'
_chemical_formula_weight 206.00
_chemical_melting_point 145.0(10)
_chemical_name_systematic
;
4,4-Difluoro-8-methyl-4-bora-3a,4a-diaza-<i>s</i>-indacene
;
_space_group_IT_number 2
_symmetry_cell_setting triclinic
_symmetry_space_group_name_Hall '-P 1'
_symmetry_space_group_name_H-M 'P -1'
_atom_sites_solution_hydrogens geom
_atom_sites_solution_primary direct
_atom_sites_solution_secondary difmap
_cell_angle_alpha 102.952(3)
_cell_angle_beta 93.604(3)
_cell_angle_gamma 92.362(4)
_cell_formula_units_Z 4
_cell_length_a 7.7156(4)
_cell_length_b 7.7329(4)
_cell_length_c 16.6895(8)
_cell_measurement_reflns_used 3372
_cell_measurement_temperature 298(2)
_cell_measurement_theta_max 33.72
_cell_measurement_theta_min 2.71
_cell_volume 966.94(9)
_computing_cell_refinement 'SAINT-Plus (Bruker, 2001)'
_computing_data_collection 'APEX2 (Bruker, 2005)'
_computing_data_reduction SAINT
_computing_molecular_graphics 'SHELXTL (Bruker, 1997)'
_computing_publication_material SHELXTL
_computing_structure_refinement 'SHELXL97 (Sheldrick, 1997)'
_computing_structure_solution 'SHELXS97 (Sheldrick, 1997)'
_diffrn_ambient_temperature 298(2)
_diffrn_detector_area_resol_mean 12.72
_diffrn_measured_fraction_theta_full 0.990
_diffrn_measured_fraction_theta_max 0.990
_diffrn_measurement_device_type 'Bruker SMART APEXII CCD'
_diffrn_measurement_method \w
_diffrn_radiation_monochromator graphite
_diffrn_radiation_source 'fine-focus sealed tube'
_diffrn_radiation_type MoK\a
_diffrn_radiation_wavelength 0.71073
_diffrn_reflns_av_R_equivalents 0.0180
_diffrn_reflns_av_sigmaI/netI 0.0218
_diffrn_reflns_limit_h_max 8
_diffrn_reflns_limit_h_min -9
_diffrn_reflns_limit_k_max 9
_diffrn_reflns_limit_k_min -9
_diffrn_reflns_limit_l_max 19
_diffrn_reflns_limit_l_min -19
_diffrn_reflns_number 7399
_diffrn_reflns_theta_full 25.00
_diffrn_reflns_theta_max 25.00
_diffrn_reflns_theta_min 2.65
_diffrn_standards_decay_% 0
_diffrn_standards_interval_count 0
_diffrn_standards_interval_time 0
_diffrn_standards_number 0
_exptl_absorpt_coefficient_mu 0.111
_exptl_absorpt_correction_T_max 0.953
_exptl_absorpt_correction_T_min 0.936
_exptl_absorpt_correction_type multi-scan
_exptl_absorpt_process_details '(SADABS; Sheldrick, 1997)'
_exptl_crystal_colour red
_exptl_crystal_density_diffrn 1.415
_exptl_crystal_density_method 'not measured'
_exptl_crystal_description block
_exptl_crystal_F_000 424
_exptl_crystal_size_max 0.60
_exptl_crystal_size_mid 0.55
_exptl_crystal_size_min 0.44
_refine_diff_density_max 0.256
_refine_diff_density_min -0.173
_refine_ls_extinction_coef 0.032(4)
_refine_ls_extinction_expression Fc^*^=kFc[1+0.001xFc^2^\l^3^/sin(2\q)]^-1/4^
_refine_ls_extinction_method SHELXL97
_refine_ls_goodness_of_fit_ref 1.082
_refine_ls_hydrogen_treatment constr
_refine_ls_matrix_type full
_refine_ls_number_parameters 272
_refine_ls_number_reflns 3372
_refine_ls_number_restraints 0
_refine_ls_restrained_S_all 1.082
_refine_ls_R_factor_all 0.0472
_refine_ls_R_factor_gt 0.0385
_refine_ls_shift/su_max 0.000
_refine_ls_shift/su_mean 0.000
_refine_ls_structure_factor_coef Fsqd
_refine_ls_weighting_details 'calc w=1/[\s^2^(Fo^2^)+(0.0687P)^2^+0.1545P] where P=(Fo^2^+2Fc^2^)/3'
_refine_ls_weighting_scheme calc
_refine_ls_wR_factor_gt 0.1077
_refine_ls_wR_factor_ref 0.1136
_reflns_number_gt 2780
_reflns_number_total 3372
_reflns_threshold_expression I>2\s(I)
_cod_data_source_file hb2349.cif
_cod_data_source_block I
_cod_original_cell_volume 966.94(8)
_cod_database_code 2213339
_cod_database_fobs_code 2213339

loop_
_symmetry_equiv_pos_as_xyz
'x, y, z'
'-x, -y, -z'

loop_
_atom_site_type_symbol
_atom_site_label
_atom_site_fract_x
_atom_site_fract_y
_atom_site_fract_z
_atom_site_U_iso_or_equiv
_atom_site_adp_type
_atom_site_calc_flag
_atom_site_refinement_flags
_atom_site_occupancy
N N4 0.67864(16) 0.18764(17) 0.49490(8) 0.0459(3) Uani d . 1
N N3 0.54700(18) 0.09665(18) 0.35253(8) 0.0494(3) Uani d . 1
F F4 0.80266(15) -0.03948(15) 0.39532(7) 0.0731(3) Uani d . 1
F F3 0.82989(13) 0.24290(16) 0.38099(7) 0.0704(3) Uani d . 1
C C20 0.5249(2) 0.2638(2) 0.51885(10) 0.0454(4) Uani d . 1
C C19 0.38338(19) 0.2583(2) 0.46174(10) 0.0451(4) Uani d . 1
C C18 0.3950(2) 0.1722(2) 0.37969(10) 0.0474(4) Uani d . 1
C C17 0.2198(2) 0.3401(3) 0.48910(12) 0.0613(5) Uani d . 1
H H17A 0.1362 0.3251 0.4426 0.092 Uiso calc R 1
H H17B 0.2434 0.4645 0.5128 0.092 Uiso calc R 1
H H17C 0.1740 0.2835 0.5296 0.092 Uiso calc R 1
C C16 0.5433(2) 0.3293(2) 0.60440(11) 0.0577(5) Uani d . 1
H H16A 0.4603 0.3877 0.6369 0.069 Uiso calc R 1
C C15 0.7850(2) 0.2044(2) 0.56292(11) 0.0559(4) Uani d . 1
H H15A 0.8965 0.1633 0.5641 0.067 Uiso calc R 1
C C14 0.2701(3) 0.1374(2) 0.31228(12) 0.0597(5) Uani d . 1
H H14A 0.1563 0.1727 0.3126 0.072 Uiso calc R 1
C C13 0.5169(3) 0.0200(3) 0.27252(11) 0.0635(5) Uani d . 1
H H13A 0.5981 -0.0395 0.2393 0.076 Uiso calc R 1
C C12 0.7051(2) 0.2918(3) 0.63152(11) 0.0622(5) Uani d . 1
H H12A 0.7528 0.3197 0.6857 0.075 Uiso calc R 1
B B2 0.7221(2) 0.1181(3) 0.40451(12) 0.0494(4) Uani d . 1
C C11 0.3469(3) 0.0422(3) 0.24618(12) 0.0698(5) Uani d . 1
H H11A 0.2948 -0.0001 0.1932 0.084 Uiso calc R 1
N N2 0.18102(17) 0.32462(17) -0.00250(8) 0.0463(3) Uani d . 1
N N1 0.14688(17) 0.35327(18) -0.14632(8) 0.0486(3) Uani d . 1
F F2 0.25831(16) 0.09273(14) -0.11314(7) 0.0720(3) Uani d . 1
C C10 0.2594(2) 0.4949(2) 0.01954(10) 0.0466(4) Uani d . 1
C C9 0.2802(2) 0.5954(2) -0.03936(11) 0.0476(4) Uani d . 1
F F1 -0.02633(15) 0.13484(15) -0.09935(7) 0.0768(4) Uani d . 1
C C8 0.2213(2) 0.5253(2) -0.12095(11) 0.0491(4) Uani d . 1
B B1 0.1370(3) 0.2189(2) -0.09117(12) 0.0498(4) Uani d . 1
C C7 0.2986(3) 0.5353(2) 0.10487(11) 0.0623(5) Uani d . 1
H H7A 0.3526 0.6407 0.1362 0.075 Uiso calc R 1
C C6 0.3632(3) 0.7792(2) -0.01432(13) 0.0657(5) Uani d . 1
H H6A 0.3679 0.8293 -0.0619 0.099 Uiso calc R 1
H H6B 0.4790 0.7750 0.0095 0.099 Uiso calc R 1
H H6C 0.2960 0.8514 0.0254 0.099 Uiso calc R 1
C C5 0.1722(2) 0.2653(2) 0.06687(11) 0.0576(5) Uani d . 1
H H5A 0.1247 0.1544 0.0694 0.069 Uiso calc R 1
C C4 0.2438(3) 0.3926(3) 0.13396(11) 0.0673(5) Uani d . 1
H H4A 0.2528 0.3828 0.1886 0.081 Uiso calc R 1
C C3 0.1010(3) 0.3242(3) -0.22693(11) 0.0635(5) Uani d . 1
H H3A 0.0492 0.2184 -0.2590 0.076 Uiso calc R 1
C C2 0.2170(2) 0.5993(3) -0.19069(12) 0.0629(5) Uani d . 1
H H2A 0.2584 0.7131 -0.1921 0.076 Uiso calc R 1
C C1 0.1414(3) 0.4742(3) -0.25588(13) 0.0718(6) Uani d . 1
H H1A 0.1209 0.4873 -0.3097 0.086 Uiso calc R 1

loop_
_atom_site_aniso_label
_atom_site_aniso_U_11
_atom_site_aniso_U_22
_atom_site_aniso_U_33
_atom_site_aniso_U_12
_atom_site_aniso_U_13
_atom_site_aniso_U_23
N4 0.0404(7) 0.0492(7) 0.0493(8) -0.0014(6) -0.0001(6) 0.0151(6)
N3 0.0505(8) 0.0508(8) 0.0464(8) 0.0011(6) 0.0019(6) 0.0110(6)
F4 0.0713(7) 0.0731(7) 0.0738(7) 0.0272(6) 0.0060(6) 0.0103(6)
F3 0.0564(6) 0.0912(8) 0.0676(7) -0.0137(6) 0.0105(5) 0.0280(6)
C20 0.0420(8) 0.0458(8) 0.0489(9) -0.0033(7) 0.0038(7) 0.0127(7)
C19 0.0405(8) 0.0427(8) 0.0534(9) -0.0032(6) 0.0033(7) 0.0147(7)
C18 0.0450(8) 0.0465(9) 0.0517(9) -0.0020(7) -0.0023(7) 0.0156(7)
C17 0.0452(9) 0.0664(11) 0.0722(12) 0.0039(8) 0.0053(8) 0.0151(10)
C16 0.0566(10) 0.0647(11) 0.0496(10) -0.0057(8) 0.0076(8) 0.0095(8)
C15 0.0456(9) 0.0666(11) 0.0581(11) -0.0033(8) -0.0068(8) 0.0233(9)
C14 0.0578(10) 0.0589(10) 0.0623(11) -0.0003(8) -0.0121(9) 0.0184(9)
C13 0.0760(13) 0.0661(12) 0.0458(10) 0.0043(10) 0.0022(9) 0.0076(9)
C12 0.0611(11) 0.0769(13) 0.0466(10) -0.0094(9) -0.0069(8) 0.0150(9)
B2 0.0443(10) 0.0536(11) 0.0514(11) 0.0037(8) 0.0054(8) 0.0135(9)
C11 0.0839(14) 0.0706(12) 0.0513(11) -0.0011(11) -0.0164(10) 0.0129(10)
N2 0.0493(7) 0.0433(7) 0.0495(8) 0.0061(6) 0.0061(6) 0.0161(6)
N1 0.0494(8) 0.0510(8) 0.0467(8) 0.0061(6) 0.0012(6) 0.0139(6)
F2 0.1006(9) 0.0566(6) 0.0601(7) 0.0314(6) 0.0071(6) 0.0110(5)
C10 0.0487(9) 0.0405(8) 0.0506(9) 0.0092(7) 0.0035(7) 0.0088(7)
C9 0.0423(8) 0.0430(8) 0.0597(10) 0.0076(7) 0.0047(7) 0.0147(8)
F1 0.0747(7) 0.0718(7) 0.0828(8) -0.0262(6) -0.0092(6) 0.0247(6)
C8 0.0463(9) 0.0480(9) 0.0575(10) 0.0058(7) 0.0076(7) 0.0199(8)
B1 0.0529(11) 0.0422(9) 0.0546(11) 0.0026(8) 0.0013(9) 0.0127(8)
C7 0.0776(13) 0.0531(10) 0.0525(11) 0.0142(9) -0.0018(9) 0.0039(8)
C6 0.0678(12) 0.0462(10) 0.0836(14) -0.0017(9) 0.0034(10) 0.0175(9)
C5 0.0680(11) 0.0544(10) 0.0579(11) 0.0112(8) 0.0142(9) 0.0245(9)
C4 0.0956(15) 0.0658(12) 0.0443(10) 0.0212(11) 0.0085(10) 0.0167(9)
C3 0.0685(12) 0.0717(12) 0.0501(11) 0.0086(10) -0.0018(9) 0.0142(9)
C2 0.0615(11) 0.0707(12) 0.0673(12) 0.0068(9) 0.0114(9) 0.0359(10)
C1 0.0784(13) 0.0934(15) 0.0531(11) 0.0151(12) 0.0087(10) 0.0337(11)

loop_
_atom_type_symbol
_atom_type_description
_atom_type_scat_dispersion_real
_atom_type_scat_dispersion_imag
_atom_type_scat_source
C C 0.0033 0.0016 'International Tables Vol C Tables 4.2.6.8 and 6.1.1.4'
H H 0.0000 0.0000 'International Tables Vol C Tables 4.2.6.8 and 6.1.1.4'
B B 0.0013 0.0007 'International Tables Vol C Tables 4.2.6.8 and 6.1.1.4'
N N 0.0061 0.0033 'International Tables Vol C Tables 4.2.6.8 and 6.1.1.4'
O O 0.0106 0.0060 'International Tables Vol C Tables 4.2.6.8 and 6.1.1.4'
F F 0.0171 0.0103 'International Tables Vol C Tables 4.2.6.8 and 6.1.1.4'

loop_
_geom_angle_atom_site_label_1
_geom_angle_atom_site_label_2
_geom_angle_atom_site_label_3
_geom_angle
_geom_angle_publ_flag
C15 N4 C20 107.39(14) n
C15 N4 B2 127.43(14) n
C20 N4 B2 124.81(13) n
C13 N3 C18 107.56(15) n
C13 N3 B2 127.22(15) n
C18 N3 B2 124.89(14) n
N4 C20 C19 121.07(15) n
N4 C20 C16 107.72(14) n
C19 C20 C16 131.12(16) ?
C18 C19 C20 119.66(15) ?
C18 C19 C17 120.32(15) ?
C20 C19 C17 119.99(15) ?
N3 C18 C19 121.35(14) n
N3 C18 C14 107.70(15) n
C19 C18 C14 130.92(16) ?
C19 C17 H17A 109.5 ?
C19 C17 H17B 109.5 ?
H17A C17 H17B 109.5 ?
C19 C17 H17C 109.5 ?
H17A C17 H17C 109.5 ?
H17B C17 H17C 109.5 ?
C12 C16 C20 107.57(16) ?
C12 C16 H16A 126.2 ?
C20 C16 H16A 126.2 ?
N4 C15 C12 110.25(16) n
N4 C15 H15A 124.9 ?
C12 C15 H15A 124.9 ?
C11 C14 C18 107.21(17) ?
C11 C14 H14A 126.4 ?
C18 C14 H14A 126.4 ?
N3 C13 C11 110.07(18) n
N3 C13 H13A 125.0 ?
C11 C13 H13A 125.0 ?
C16 C12 C15 107.07(16) ?
C16 C12 H12A 126.5 ?
C15 C12 H12A 126.5 ?
F4 B2 F3 109.39(15) n
F4 B2 N3 111.92(15) n
F3 B2 N3 109.10(14) n
F4 B2 N4 110.88(14) n
F3 B2 N4 109.72(15) n
N3 B2 N4 105.76(13) n
C14 C11 C13 107.46(17) ?
C14 C11 H11A 126.3 ?
C13 C11 H11A 126.3 ?
C5 N2 C10 107.20(14) ?
C5 N2 B1 127.30(14) ?
C10 N2 B1 125.03(13) ?
C3 N1 C8 107.77(15) ?
C3 N1 B1 127.37(15) ?
C8 N1 B1 124.64(14) ?
N2 C10 C9 120.77(15) ?
N2 C10 C7 107.59(14) ?
C9 C10 C7 131.58(16) ?
C8 C9 C10 119.91(15) ?
C8 C9 C6 120.08(15) ?
C10 C9 C6 120.01(16) ?
C9 C8 N1 121.30(14) ?
C9 C8 C2 131.63(17) ?
N1 C8 C2 107.05(16) ?
F1 B1 F2 109.12(15) n
F1 B1 N2 110.79(15) n
F2 B1 N2 110.08(14) ?
F1 B1 N1 111.14(14) n
F2 B1 N1 109.23(15) ?
N2 B1 N1 106.44(13) n
C4 C7 C10 107.86(17) ?
C4 C7 H7A 126.1 ?
C10 C7 H7A 126.1 ?
C9 C6 H6A 109.5 ?
C9 C6 H6B 109.5 ?
H6A C6 H6B 109.5 ?
C9 C6 H6C 109.5 ?
H6A C6 H6C 109.5 ?
H6B C6 H6C 109.5 ?
N2 C5 C4 110.35(16) ?
N2 C5 H5A 124.8 ?
C4 C5 H5A 124.8 ?
C7 C4 C5 107.00(16) ?
C7 C4 H4A 126.5 ?
C5 C4 H4A 126.5 ?
N1 C3 C1 110.24(18) ?
N1 C3 H3A 124.9 ?
C1 C3 H3A 124.9 ?
C1 C2 C8 107.81(18) ?
C1 C2 H2A 126.1 ?
C8 C2 H2A 126.1 ?
C2 C1 C3 107.13(17) ?
C2 C1 H1A 126.4 ?
C3 C1 H1A 126.4 ?

loop_
_geom_bond_atom_site_label_1
_geom_bond_atom_site_label_2
_geom_bond_distance
_geom_bond_publ_flag
B1 N1 1.538(2) yes
B1 N2 1.532(2) yes
N2 C5 1.342(2) n
N2 C10 1.387(2) n
N1 C3 1.336(2) n
N1 C8 1.390(2) ?
F2 B1 1.386(2) ?
C10 C9 1.396(2) ?
C10 C7 1.399(2) ?
C9 C8 1.388(2) ?
C9 C6 1.493(2) ?
F1 B1 1.378(2) n
C8 C2 1.407(2) ?
C7 C4 1.363(3) ?
C7 H7A 0.9300 ?
C6 H6A 0.9600 ?
C6 H6B 0.9600 ?
C6 H6C 0.9600 ?
C5 C4 1.382(3) ?
C5 H5A 0.9300 ?
C4 H4A 0.9300 ?
C3 C1 1.384(3) ?
C3 H3A 0.9300 ?
C2 C1 1.364(3) ?
C2 H2A 0.9300 ?
C1 H1A 0.9300 ?
B2 N3 1.541(2) yes
B2 N4 1.547(2) yes
N4 C15 1.337(2) n
N4 C20 1.387(2) n
N3 C13 1.335(2) n
N3 C18 1.388(2) n
F4 B2 1.373(2) n
F3 B2 1.386(2) n
C20 C19 1.396(2) ?
C20 C16 1.400(2) ?
C19 C18 1.392(2) ?
C19 C17 1.487(2) ?
C18 C14 1.405(2) ?
C17 H17A 0.9600 ?
C17 H17B 0.9600 ?
C17 H17C 0.9600 ?
C16 C12 1.366(3) ?
C16 H16A 0.9300 ?
C15 C12 1.387(3) ?
C15 H15A 0.9300 ?
C14 C11 1.366(3) ?
C14 H14A 0.9300 ?
C13 C11 1.387(3) ?
C13 H13A 0.9300 ?
C12 H12A 0.9300 ?
C11 H11A 0.9300 ?

loop_
_geom_hbond_atom_site_label_D
_geom_hbond_atom_site_label_H
_geom_hbond_atom_site_label_A
_geom_hbond_site_symmetry_A
_geom_hbond_distance_DH
_geom_hbond_distance_HA
_geom_hbond_distance_DA
_geom_hbond_angle_DHA
_geom_hbond_publ_flag
C13 H13A F2 2_655 0.93 2.40 3.242(2) 150 yes
C5 H5A F1 2 0.93 2.50 3.417(2) 170 yes
C11 H11A F1 2 0.93 2.55 3.384(2) 149 yes
C6 H6C F1 2_565 0.96 2.48 3.315(2) 146 yes
C6 H6A F2 1_565 0.96 2.54 3.323(2) 139 yes
C17 H17A F3 1_455 0.96 2.52 3.375(2) 149 yes
C17 H17C F4 2_656 0.96 2.50 3.343(2) 147 yes
C6 H6B F2 2_665 0.96 2.60 3.475(2) 152 yes

loop_
_geom_torsion_atom_site_label_1
_geom_torsion_atom_site_label_2
_geom_torsion_atom_site_label_3
_geom_torsion_atom_site_label_4
_geom_torsion
C15 N4 C20 C19 -176.37(14)
B2 N4 C20 C19 10.2(2)
C15 N4 C20 C16 0.63(17)
B2 N4 C20 C16 -172.75(14)
N4 C20 C19 C18 1.2(2)
C16 C20 C19 C18 -174.99(16)
N4 C20 C19 C17 179.70(14)
C16 C20 C19 C17 3.5(3)
C13 N3 C18 C19 178.10(15)
B2 N3 C18 C19 -8.1(2)
C13 N3 C18 C14 0.20(18)
B2 N3 C18 C14 174.00(15)
C20 C19 C18 N3 -2.3(2)
C17 C19 C18 N3 179.25(14)
C20 C19 C18 C14 175.07(16)
C17 C19 C18 C14 -3.4(3)
N4 C20 C16 C12 -0.45(19)
C19 C20 C16 C12 176.14(17)
C20 N4 C15 C12 -0.58(19)
B2 N4 C15 C12 172.59(15)
N3 C18 C14 C11 0.2(2)
C19 C18 C14 C11 -177.47(17)
C18 N3 C13 C11 -0.5(2)
B2 N3 C13 C11 -174.10(16)
C20 C16 C12 C15 0.1(2)
N4 C15 C12 C16 0.3(2)
C13 N3 B2 F4 -50.3(2)
C18 N3 B2 F4 137.12(16)
C13 N3 B2 F3 70.9(2)
C18 N3 B2 F3 -101.68(17)
C13 N3 B2 N4 -171.16(15)
C18 N3 B2 N4 16.3(2)
C15 N4 B2 F4 49.1(2)
C20 N4 B2 F4 -138.87(15)
C15 N4 B2 F3 -71.9(2)
C20 N4 B2 F3 100.19(17)
C15 N4 B2 N3 170.61(15)
C20 N4 B2 N3 -17.3(2)
C18 C14 C11 C13 -0.4(2)
N3 C13 C11 C14 0.6(2)
C5 N2 C10 C9 -177.19(15)
B1 N2 C10 C9 10.2(2)
C5 N2 C10 C7 0.45(19)
B1 N2 C10 C7 -172.16(15)
N2 C10 C9 C8 0.3(2)
C7 C10 C9 C8 -176.68(17)
N2 C10 C9 C6 179.36(15)
C7 C10 C9 C6 2.4(3)
C10 C9 C8 N1 -2.3(2)
C6 C9 C8 N1 178.62(15)
C10 C9 C8 C2 176.14(17)
C6 C9 C8 C2 -2.9(3)
C3 N1 C8 C9 179.11(16)
B1 N1 C8 C9 -5.9(2)
C3 N1 C8 C2 0.30(19)
B1 N1 C8 C2 175.26(15)
C5 N2 B1 F1 52.2(2)
C10 N2 B1 F1 -136.72(15)
C5 N2 B1 F2 -68.6(2)
C10 N2 B1 F2 102.50(17)
C5 N2 B1 N1 173.12(15)
C10 N2 B1 N1 -15.8(2)
C3 N1 B1 F1 -51.7(2)
C8 N1 B1 F1 134.33(16)
C3 N1 B1 F2 68.7(2)
C8 N1 B1 F2 -105.22(18)
C3 N1 B1 N2 -172.44(16)
C8 N1 B1 N2 13.6(2)
N2 C10 C7 C4 -0.5(2)
C9 C10 C7 C4 176.83(18)
C10 N2 C5 C4 -0.3(2)
B1 N2 C5 C4 172.12(16)
C10 C7 C4 C5 0.3(2)
N2 C5 C4 C7 0.0(2)
C8 N1 C3 C1 -0.7(2)
B1 N1 C3 C1 -175.45(16)
C9 C8 C2 C1 -178.47(18)
N1 C8 C2 C1 0.2(2)
C8 C2 C1 C3 -0.6(2)
N1 C3 C1 C2 0.8(2)
